data_4311697
loop_
_publ_author_name
'Christine J. Gramer'
'Kenneth N. Raymond'

_publ_contact_author_address
;
Kenneth N. Raymond
Department of Chemistry
University of California
Berkeley, CA94720-1460
;
_publ_contact_author_email raymond@socrates.berkeley.edu
_publ_contact_author_fax 510-486-5283
_publ_contact_author_name 'Kenneth Raymond'
_publ_contact_author_phone 510-642-7219
_publ_section_title
;
 Characterization of 2,3-Dihydroxyterephthalamides as M(IV) Chelators1
;
_journal_name_full 'Inorganic Chemistry'
_journal_page_first 6397
_journal_page_last 6402
_journal_paper_doi 10.1021/ic0496267
_journal_volume 43
_journal_year 2004
_chemical_compound_source selfmade
_chemical_formula_analytical 'C56 H48 K4 N8 O16 Zr'
_chemical_formula_moiety '[C12 H14 N2 O4]4 Zr'
_chemical_formula_structural '[C12 H14 N2 O4]4 Zr K4'
_chemical_formula_sum 'C56 H48 K4 N8 O16 Zr'
_chemical_formula_weight 1336.64
_chemical_name_common 'Zr[ETAM]4 - potassium salt'
_space_group_IT_number 15
_symmetry_cell_setting monoclinic
_symmetry_space_group_name_Hall '-C 2yc'
_symmetry_space_group_name_H-M 'C 1 2/c 1'
_atom_sites_solution_hydrogens geom
_atom_sites_solution_primary direct
_atom_sites_solution_secondary difmap
_audit_creation_method SHELXL
_cell_angle_alpha 90.00
_cell_angle_beta 118.688(4)
_cell_angle_gamma 90.00
_cell_formula_units_Z 8
_cell_length_a 27.576(3)
_cell_length_b 29.345(3)
_cell_length_c 15.266(2)
_cell_measurement_reflns_used 7210
_cell_measurement_temperature 293(2)
_cell_measurement_theta_max n/a
_cell_measurement_theta_min n/a
_cell_volume 10837(2)
_computing_cell_refinement 'SMART (Siemens, 1995) SAINT (Siemens, 1995)'
_computing_data_collection 'SMART (Siemens, 1995)'
_computing_data_reduction 'SAINT (Siemens, 1995) XPREP (Siemens, 1995)'
_computing_molecular_graphics 'SHELXTL-Plus, XP, Siemens, 1994'
_computing_publication_material 'SHELXTL-Plus, XCIF, Siemens, 1994'
_computing_structure_refinement 'SHELXL-93 (Sheldrick, 1993)'
_computing_structure_solution 'SHELXS-86 (Sheldrick, 1990)'
_diffrn_ambient_temperature 293(2)
_diffrn_measurement_device '3 circle diffractometer'
_diffrn_measurement_method 'omega scan with profile analysis'
_diffrn_radiation_monochromator graphite
_diffrn_radiation_source 'fine-focus sealed tube'
_diffrn_radiation_type MoK\a
_diffrn_radiation_wavelength 0.71073
_diffrn_reflns_av_R_equivalents 0.1371
_diffrn_reflns_av_sigmaI/netI 0.1831
_diffrn_reflns_limit_h_max 18
_diffrn_reflns_limit_h_min -30
_diffrn_reflns_limit_k_max 30
_diffrn_reflns_limit_k_min -32
_diffrn_reflns_limit_l_max 16
_diffrn_reflns_limit_l_min -9
_diffrn_reflns_number 17366
_diffrn_reflns_theta_max 23.32
_diffrn_reflns_theta_min 1.68
_diffrn_standards_decay_% 0
_diffrn_standards_interval_count 0
_diffrn_standards_interval_time 0
_diffrn_standards_number 0
_exptl_absorpt_coefficient_mu 0.592
_exptl_absorpt_correction_T_max n/a
_exptl_absorpt_correction_T_min n/a
_exptl_absorpt_correction_type n/a
_exptl_crystal_colour tan
_exptl_crystal_density_diffrn 1.638
_exptl_crystal_density_meas ?
_exptl_crystal_density_method n/a
_exptl_crystal_description block
_exptl_crystal_F_000 5472
_exptl_crystal_size_max 0.1
_exptl_crystal_size_mid 0.1
_exptl_crystal_size_min 0.1
_refine_diff_density_max 0.665
_refine_diff_density_min -1.409
_refine_diff_density_rms 0.124
_refine_ls_extinction_coef none
_refine_ls_extinction_method none
_refine_ls_goodness_of_fit_all 1.016
_refine_ls_goodness_of_fit_obs 1.165
_refine_ls_hydrogen_treatment n/a
_refine_ls_matrix_type full
_refine_ls_number_parameters 364
_refine_ls_number_reflns 4736
_refine_ls_number_restraints 0
_refine_ls_restrained_S_all 0.966
_refine_ls_restrained_S_obs 1.165
_refine_ls_R_factor_all 0.2330
_refine_ls_R_factor_obs 0.1110
_refine_ls_shift/esd_max 0.001
_refine_ls_shift/esd_mean 0.000
_refine_ls_structure_factor_coef Fsqd
_refine_ls_weighting_details 'w=1/[\s^2^(Fo^2^)+(0.2398P)^2^+0.0000P] where P=(Fo^2^+2Fc^2^)/3'
_refine_ls_weighting_scheme calc
_refine_ls_wR_factor_all 0.3971
_refine_ls_wR_factor_obs 0.2969
_reflns_number_observed 2605
_reflns_number_total 7210
_reflns_observed_criterion >2sigma(I)
_cod_data_source_file ic0496267si20040830_125816_1.cif
_cod_data_source_block zretam
_cod_depositor_comments
;
The following automatic conversions were performed:

'_exptl_crystal_density_meas' value 'n/a' was changed to '?' - the
value is perceived as not measured.

Automatic conversion script
Id: cif_fix_values 3008 2015-01-20 13:52:24Z robertas 

The following automatic conversions were performed:

'_refine_ls_weighting_scheme' value 'calc
w=1/[\s^2^(Fo^2^)+(0.2398P)^2^+0.0000P] where P=(Fo^2^+2Fc^2^)/3' was
changed to 'calc'. New tag '_refine_ls_weighting_details' was
created. The value of the new tag was set to
'w=1/[\s^2^(Fo^2^)+(0.2398P)^2^+0.0000P] where P=(Fo^2^+2Fc^2^)/3'.

Automatic conversion script
Id: cif_fix_values 3143 2015-03-26 13:38:13Z robertas 
;
_cod_original_cell_volume 10837.0(22)
_cod_database_code 4311697

loop_
_symmetry_equiv_pos_as_xyz
'x, y, z'
'-x, y, -z+1/2'
'x+1/2, y+1/2, z'
'-x+1/2, y+1/2, -z+1/2'
'-x, -y, -z'
'x, -y, z-1/2'
'-x+1/2, -y+1/2, -z'
'x+1/2, -y+1/2, z-1/2'

loop_
_atom_site_aniso_label
_atom_site_aniso_U_11
_atom_site_aniso_U_22
_atom_site_aniso_U_33
_atom_site_aniso_U_23
_atom_site_aniso_U_13
_atom_site_aniso_U_12
Zr1 0.0677(13) 0.0249(11) 0.0690(15) 0.000 0.0379(11) 0.000
K1 0.105(3) 0.053(2) 0.078(3) 0.007(2) 0.050(2) -0.014(2)
K2 0.098(3) 0.060(2) 0.110(3) 0.015(2) 0.051(2) 0.009(2)
O1 0.058(5) 0.036(5) 0.063(6) -0.002(4) 0.028(5) -0.008(4)
O2 0.068(6) 0.027(5) 0.091(7) -0.021(5) 0.043(5) -0.010(4)
O3 0.066(6) 0.050(6) 0.099(7) 0.010(5) 0.034(5) 0.009(5)
O4 0.087(7) 0.047(6) 0.139(9) -0.037(6) 0.048(7) -0.025(6)
O5 0.078(6) 0.027(5) 0.079(6) -0.003(5) 0.049(5) -0.005(4)
O6 0.068(6) 0.037(5) 0.056(6) 0.007(4) 0.025(5) 0.005(4)
O7 0.095(7) 0.069(7) 0.088(7) 0.018(6) 0.036(6) -0.033(6)
O8 0.079(7) 0.095(8) 0.120(9) -0.015(7) 0.065(7) -0.001(6)
N1 0.066(7) 0.042(7) 0.083(8) 0.000(6) 0.038(7) 0.007(6)
N2 0.072(8) 0.031(7) 0.154(12) -0.015(7) 0.044(8) 0.011(6)
N3 0.071(8) 0.066(9) 0.088(9) -0.015(7) 0.037(7) 0.016(7)
N4 0.079(8) 0.031(6) 0.077(8) 0.001(6) 0.030(7) -0.005(6)

loop_
_atom_site_label
_atom_site_type_symbol
_atom_site_fract_x
_atom_site_fract_y
_atom_site_fract_z
_atom_site_U_iso_or_equiv
_atom_site_thermal_displace_type
_atom_site_occupancy
_atom_site_calc_flag
_atom_site_refinement_flags
_atom_site_disorder_group
Zr1 Zr 0.0000 0.13534(6) -0.2500 0.0517(8) Uani 1 d S .
K1 K 0.07222(14) 0.11401(11) 0.0326(2) 0.0763(11) Uani 1 d . .
K2 K -0.30732(14) 0.13698(12) -0.3789(3) 0.0885(12) Uani 1 d . .
O1 O 0.0846(3) 0.1120(3) -0.1374(6) 0.053(2) Uani 1 d . .
O2 O 0.0408(3) 0.1901(3) -0.1490(6) 0.060(2) Uani 1 d . .
O3 O 0.2557(4) 0.0971(3) -0.0295(7) 0.074(3) Uani 1 d . .
O4 O 0.1401(4) 0.3062(3) -0.0161(8) 0.094(3) Uani 1 d . .
O5 O -0.0581(3) 0.1585(3) -0.1927(6) 0.057(2) Uani 1 d . .
O6 O -0.0123(3) 0.0815(3) -0.1671(6) 0.055(2) Uani 1 d . .
O7 O -0.0830(4) -0.0366(3) -0.1177(7) 0.087(3) Uani 1 d . .
O8 O -0.2186(4) 0.1730(4) -0.2247(8) 0.091(3) Uani 1 d . .
O9 O 0.1718(6) 0.1463(6) 0.1927(11) 0.167(6) Uiso 1 d . .
O10 O -0.0003(4) 0.1797(4) 0.0077(8) 0.107(4) Uiso 1 d . .
O11 O -0.3535(15) 0.1598(15) -0.2519(30) 0.219(15) Uiso 0.50 d P .
O14 O -0.2511(6) 0.2039(5) -0.0974(11) 0.160(5) Uiso 1 d . .
O16 O -0.3681(27) 0.0549(23) -0.4005(58) 0.318(27) Uiso 0.50 d P .
O17 O 0.3448(14) 0.0585(14) 0.1307(30) 0.178(13) Uiso 0.50 d P .
N1 N 0.1736(4) 0.0606(3) -0.0880(8) 0.063(3) Uani 1 d . .
H1A H 0.1393(4) 0.0628(3) -0.1037(8) 0.076 Uiso 1 calc R .
N2 N 0.0543(5) 0.2779(4) -0.1070(10) 0.090(4) Uani 1 d . .
H2A H 0.0348(5) 0.2547(4) -0.1392(10) 0.108 Uiso 1 calc R .
N3 N -0.1462(4) 0.2075(4) -0.2205(8) 0.075(4) Uani 1 d . .
H3A H -0.1125(4) 0.2053(4) -0.2084(8) 0.090 Uiso 1 calc R .
N4 N -0.0124(4) -0.0071(3) -0.1310(8) 0.065(3) Uani 1 d . .
H4A H 0.0013(4) 0.0170(3) -0.1427(8) 0.078 Uiso 1 calc R .
C1 C 0.1771(5) 0.1415(4) -0.0565(9) 0.056(4) Uiso 1 d . .
C2 C 0.1213(5) 0.1444(4) -0.0986(9) 0.052(3) Uiso 1 d . .
C3 C 0.0964(6) 0.1886(5) -0.1028(10) 0.062(4) Uiso 1 d . .
C4 C 0.1317(5) 0.2271(5) -0.0575(9) 0.060(4) Uiso 1 d . .
C5 C 0.1883(5) 0.2225(5) -0.0142(9) 0.063(4) Uiso 1 d . .
H5A H 0.2110(5) 0.2476(5) 0.0154(9) 0.075 Uiso 1 calc R .
C6 C 0.2119(5) 0.1803(5) -0.0148(10) 0.065(4) Uiso 1 d . .
H6A H 0.2500(5) 0.1776(5) 0.0119(10) 0.078 Uiso 1 calc R .
C7 C 0.2061(6) 0.0976(5) -0.0552(10) 0.060(4) Uiso 1 d . .
C8 C 0.1959(5) 0.0163(5) -0.0976(10) 0.069(4) Uiso 1 d . .
H8A H 0.2222(5) 0.0212(5) -0.1217(10) 0.082 Uiso 1 calc R .
H8B H 0.1659(5) -0.0022(5) -0.1466(10) 0.082 Uiso 1 calc R .
C9 C 0.2239(6) -0.0093(6) -0.0002(12) 0.102(5) Uiso 1 d . .
H9A H 0.2376(6) -0.0378(6) -0.0101(12) 0.153 Uiso 1 calc R .
H9B H 0.1978(6) -0.0149(6) 0.0234(12) 0.153 Uiso 1 calc R .
H9C H 0.2541(6) 0.0085(6) 0.0482(12) 0.153 Uiso 1 calc R .
C10 C 0.1076(6) 0.2740(5) -0.0597(10) 0.066(4) Uiso 1 d . .
C11 C 0.0260(7) 0.3204(7) -0.1077(14) 0.107(6) Uiso 1 d . .
C12 C 0.0172(18) 0.3203(17) 0.0087(36) 0.130(19) Uiso 0.50 d P .
C13 C -0.1380(5) 0.1287(5) -0.1884(10) 0.064(4) Uiso 1 d . .
C14 C -0.0874(5) 0.1248(5) -0.1829(9) 0.057(4) Uiso 1 d . .
C15 C -0.0614(5) 0.0806(4) -0.1672(9) 0.049(3) Uiso 1 d . .
C16 C -0.0864(5) 0.0432(4) -0.1526(9) 0.055(3) Uiso 1 d . .
C17 C -0.1359(5) 0.0476(5) -0.1546(10) 0.072(4) Uiso 1 d . .
H17A H -0.1518(5) 0.0221(5) -0.1426(10) 0.086 Uiso 1 calc R .
C18 C -0.1631(5) 0.0882(5) -0.1737(10) 0.070(4) Uiso 1 d . .
H18A H -0.1977(5) 0.0899(5) -0.1772(10) 0.084 Uiso 1 calc R .
C19 C -0.0600(6) -0.0033(5) -0.1310(10) 0.068(4) Uiso 1 d . .
C20 C 0.0181(5) -0.0487(5) -0.1130(11) 0.073(4) Uiso 1 d . .
H20A H -0.0032(5) -0.0702(5) -0.1661(11) 0.087 Uiso 1 calc R .
H20B H 0.0236(5) -0.0619(5) -0.0506(11) 0.087 Uiso 1 calc R .
C22 C 0.0732(5) -0.0412(5) -0.1080(11) 0.084(5) Uiso 1 d . .
H22A H 0.0925(5) -0.0697(5) -0.0954(11) 0.125 Uiso 1 calc R .
H22B H 0.0945(5) -0.0203(5) -0.0550(11) 0.125 Uiso 1 calc R .
H22C H 0.0678(5) -0.0289(5) -0.1702(11) 0.125 Uiso 1 calc R .
C23 C -0.1716(6) 0.1713(5) -0.2121(10) 0.068(4) Uiso 1 d . .
C24 C -0.1754(6) 0.2531(6) -0.2510(12) 0.093(5) Uiso 1 d . .
C25 C -0.1604(16) 0.2842(15) -0.1586(31) 0.137(14) Uiso 0.50 d P .
C26 C -0.1339(12) 0.2874(11) -0.2264(23) 0.091(10) Uiso 0.50 d P .
C27 C 0.1795(9) 0.2009(8) 0.2130(17) 0.161(9) Uiso 1 d . .
H27A H 0.2036(9) 0.2063(8) 0.2836(17) 0.194 Uiso 1 calc R .
H27B H 0.1968(9) 0.2139(8) 0.1765(17) 0.194 Uiso 1 calc R .
C28 C 0.1281(10) 0.2226(9) 0.1831(18) 0.196(11) Uiso 1 d . .
H28A H 0.1338(10) 0.2548(9) 0.1953(18) 0.294 Uiso 1 calc R .
H28B H 0.1113(10) 0.2104(9) 0.2206(18) 0.294 Uiso 1 calc R .
H28C H 0.1042(10) 0.2174(9) 0.1132(18) 0.294 Uiso 1 calc R .
C29 C 0.2245(13) 0.1224(11) 0.2204(25) 0.094(10) Uiso 0.50 d P .
H29A H 0.2426(13) 0.1357(11) 0.1856(25) 0.113 Uiso 0.50 calc PR .
H29B H 0.2491(13) 0.1250(11) 0.2917(25) 0.113 Uiso 0.50 calc PR .
C30 C 0.2128(10) 0.0797(9) 0.1953(19) 0.067(8) Uiso 0.50 d P .
H30A H 0.2463(10) 0.0632(9) 0.2126(19) 0.100 Uiso 0.50 calc PR .
H30B H 0.1887(10) 0.0776(9) 0.1246(19) 0.100 Uiso 0.50 calc PR .
H30C H 0.1949(10) 0.0669(9) 0.2301(19) 0.100 Uiso 0.50 calc PR .
C32 C -0.0364(12) 0.1934(11) 0.0431(21) 0.173(11) Uiso 1 d . .
C33 C -0.0548(26) 0.1706(23) 0.0644(49) 0.182(23) Uiso 0.50 d P .
C34 C -0.0165(16) 0.1889(15) 0.1544(30) 0.118(13) Uiso 0.50 d P .
C35 C -0.3484(23) 0.1734(20) -0.1393(45) 0.186(20) Uiso 0.50 d P .
C36 C -0.4057(36) 0.1838(33) -0.1514(68) 0.299(43) Uiso 0.50 d P .
C37 C -0.2127(16) 0.1961(14) 0.0047(28) 0.097(11) Uiso 0.50 d P .
C45 C -0.3446(39) 0.0475(35) -0.2627(73) 0.312(41) Uiso 0.50 d P .
C46 C -0.0652(47) 0.2074(47) 0.0977(90) 0.410(65) Uiso 0.50 d P .
C47 C 0.3683(25) 0.0968(22) 0.2122(46) 0.195(24) Uiso 0.50 d P .
C48 C -0.3230(24) 0.0278(22) -0.3134(49) 0.199(23) Uiso 0.50 d P .
C49 C 0.3834(18) 0.0923(16) 0.1642(35) 0.129(14) Uiso 0.50 d P .
C50 C 0.4877(48) -0.0128(44) 0.5741(91) 0.455(67) Uiso 0.50 d P .
C51 C 0.5748(59) 0.0501(49) 0.6679(109) 0.513(81) Uiso 0.50 d P .
C52 C 0.4306(25) 0.0748(23) 0.2565(49) 0.219(24) Uiso 0.50 d P .
C53 C -0.1785(29) 0.2053(26) 0.0131(54) 0.241(31) Uiso 0.50 d P .
C54 C -0.2275(22) 0.1479(19) -0.0037(40) 0.162(18) Uiso 0.50 d P .
C55 C 0.0223(16) 0.3245(15) -0.0324(37) 0.112(15) Uiso 0.50 d P .
C56 C -0.3714(34) 0.1896(29) -0.0748(62) 0.263(36) Uiso 0.50 d P .
C57 C -0.1850(16) 0.1515(14) 0.0395(28) 0.108(12) Uiso 0.50 d P .
C58 C 0.3816(32) -0.0520(31) 0.4950(72) 0.272(35) Uiso 0.50 d P .
C59 C 0.3584(19) 0.0553(17) 0.0824(37) 0.144(17) Uiso 0.50 d P .
C60 C -0.3522(21) 0.1056(23) -0.2773(39) 0.183(20) Uiso 0.50 d P .
C61 C 0.3766(34) 0.0240(31) 0.5164(66) 0.315(39) Uiso 0.50 d P .

loop_
_atom_type_symbol
_atom_type_description
_atom_type_scat_dispersion_real
_atom_type_scat_dispersion_imag
_atom_type_scat_source
Zr Zr -2.9673 0.5597 'International Tables Vol C Tables 4.2.6.8 and 6.1.1.4'
K K 0.2009 0.2494 'International Tables Vol C Tables 4.2.6.8 and 6.1.1.4'
O O 0.0106 0.0060 'International Tables Vol C Tables 4.2.6.8 and 6.1.1.4'
N N 0.0061 0.0033 'International Tables Vol C Tables 4.2.6.8 and 6.1.1.4'
C C 0.0033 0.0016 'International Tables Vol C Tables 4.2.6.8 and 6.1.1.4'
H H 0.0000 0.0000 'International Tables Vol C Tables 4.2.6.8 and 6.1.1.4'

loop_
_geom_angle_atom_site_label_1
_geom_angle_atom_site_label_2
_geom_angle_atom_site_label_3
_geom_angle
_geom_angle_site_symmetry_1
_geom_angle_site_symmetry_3
_geom_angle_publ_flag
O2 Zr1 O2 82.4(5) . 2_554 ?
O2 Zr1 O6 107.7(3) . . ?
O2 Zr1 O6 143.2(3) 2_554 . ?
O2 Zr1 O6 143.2(3) . 2_554 ?
O2 Zr1 O6 107.7(3) 2_554 2_554 ?
O6 Zr1 O6 85.5(4) . 2_554 ?
O2 Zr1 O1 71.5(3) . . ?
O2 Zr1 O1 141.1(3) 2_554 . ?
O6 Zr1 O1 73.9(3) . . ?
O6 Zr1 O1 80.1(3) 2_554 . ?
O2 Zr1 O1 141.1(3) . 2_554 ?
O2 Zr1 O1 71.5(3) 2_554 2_554 ?
O6 Zr1 O1 80.1(3) . 2_554 ?
O6 Zr1 O1 73.9(3) 2_554 2_554 ?
O1 Zr1 O1 144.3(4) . 2_554 ?
O2 Zr1 O5 73.8(3) . . ?
O2 Zr1 O5 80.1(3) 2_554 . ?
O6 Zr1 O5 69.7(3) . . ?
O6 Zr1 O5 141.9(3) 2_554 . ?
O1 Zr1 O5 117.6(3) . . ?
O1 Zr1 O5 73.7(3) 2_554 . ?
O2 Zr1 O5 80.1(3) . 2_554 ?
O2 Zr1 O5 73.8(3) 2_554 2_554 ?
O6 Zr1 O5 142.0(3) . 2_554 ?
O6 Zr1 O5 69.7(3) 2_554 2_554 ?
O1 Zr1 O5 73.7(3) . 2_554 ?
O1 Zr1 O5 117.6(3) 2_554 2_554 ?
O5 Zr1 O5 145.1(4) . 2_554 ?
O2 Zr1 K1 60.1(2) . . ?
O2 Zr1 K1 138.1(2) 2_554 . ?
O6 Zr1 K1 50.3(2) . . ?
O6 Zr1 K1 113.5(2) 2_554 . ?
O1 Zr1 K1 45.5(2) . . ?
O1 Zr1 K1 126.9(2) 2_554 . ?
O5 Zr1 K1 72.3(2) . . ?
O5 Zr1 K1 113.6(2) 2_554 . ?
O2 Zr1 K1 138.1(2) . 2_554 ?
O2 Zr1 K1 60.1(2) 2_554 2_554 ?
O6 Zr1 K1 113.5(2) . 2_554 ?
O6 Zr1 K1 50.3(2) 2_554 2_554 ?
O1 Zr1 K1 126.9(2) . 2_554 ?
O1 Zr1 K1 45.5(2) 2_554 2_554 ?
O5 Zr1 K1 113.6(2) . 2_554 ?
O5 Zr1 K1 72.3(2) 2_554 2_554 ?
K1 Zr1 K1 161.22(11) . 2_554 ?
O7 K1 O10 127.5(3) 5 . ?
O7 K1 O1 114.8(3) 5 . ?
O10 K1 O1 107.6(3) . . ?
O7 K1 O9 91.8(4) 5 . ?
O10 K1 O9 103.4(4) . . ?
O1 K1 O9 108.2(4) . . ?
O7 K1 O6 94.5(3) 5 . ?
O10 K1 O6 85.5(3) . . ?
O1 K1 O6 54.6(2) . . ?
O9 K1 O6 162.7(3) . . ?
O7 K1 C2 127.9(3) 5 . ?
O10 K1 C2 103.6(3) . . ?
O1 K1 C2 25.5(3) . . ?
O9 K1 C2 85.2(4) . . ?
O6 K1 C2 78.2(3) . . ?
O7 K1 C3 154.1(3) 5 . ?
O10 K1 C3 78.1(3) . . ?
O1 K1 C3 43.5(3) . . ?
O9 K1 C3 85.1(4) . . ?
O6 K1 C3 82.2(3) . . ?
C2 K1 C3 26.2(3) . . ?
O7 K1 O2 159.4(3) 5 . ?
O10 K1 O2 61.3(3) . . ?
O1 K1 O2 48.5(2) . . ?
O9 K1 O2 104.6(4) . . ?
O6 K1 O2 66.3(2) . . ?
C2 K1 O2 43.6(3) . . ?
C3 K1 O2 23.4(2) . . ?
O7 K1 Zr1 125.9(2) 5 . ?
O10 K1 Zr1 76.9(2) . . ?
O1 K1 Zr1 35.2(2) . . ?
O9 K1 Zr1 133.1(3) . . ?
O6 K1 Zr1 33.88(15) . . ?
C2 K1 Zr1 50.7(2) . . ?
C3 K1 Zr1 48.5(2) . . ?
O2 K1 Zr1 33.74(13) . . ?
O4 K2 C60 119.1(13) 8_455 . ?
O4 K2 O8 112.9(4) 8_455 . ?
C60 K2 O8 96.5(12) . . ?
O4 K2 O3 95.3(3) 8_455 2_554 ?
C60 K2 O3 133.1(15) . 2_554 ?
O8 K2 O3 98.1(3) . 2_554 ?
O4 K2 O16 113.0(15) 8_455 . ?
C60 K2 O16 49.0(19) . . ?
O8 K2 O16 132.3(16) . . ?
O3 K2 O16 90.0(13) 2_554 . ?
O4 K2 O11 98.2(9) 8_455 . ?
C60 K2 O11 34.6(14) . . ?
O8 K2 O11 80.0(8) . . ?
O3 K2 O11 166.0(9) 2_554 . ?
O16 K2 O11 81.3(16) . . ?
O4 K2 C48 139.0(10) 8_455 . ?
C60 K2 C48 47.8(17) . . ?
O8 K2 C48 107.6(11) . . ?
O3 K2 C48 85.3(11) 2_554 . ?
O16 K2 C48 26.2(14) . . ?
O11 K2 C48 82.1(14) . . ?
O4 K2 C23 113.6(4) 8_455 . ?
C60 K2 C23 108.6(12) . . ?
O8 K2 C23 16.4(3) . . ?
O3 K2 C23 81.7(3) 2_554 . ?
O16 K2 C23 133.3(15) . . ?
O11 K2 C23 96.2(8) . . ?
C48 K2 C23 107.1(11) . . ?
C2 O1 Zr1 114.8(7) . . ?
C2 O1 K1 88.7(6) . . ?
Zr1 O1 K1 99.3(3) . . ?
C3 O2 Zr1 115.3(7) . . ?
C3 O2 K1 76.5(7) . . ?
Zr1 O2 K1 86.2(2) . . ?
C7 O3 K2 127.8(8) . 2_554 ?
C10 O4 K2 156.9(10) . 8_556 ?
C14 O5 Zr1 113.6(7) . . ?
C15 O6 Zr1 117.0(7) . . ?
C15 O6 K1 107.5(6) . . ?
Zr1 O6 K1 95.8(3) . . ?
C19 O7 K1 147.4(10) . 5 ?
C23 O8 K2 125.4(9) . . ?
C29 O9 C27 113.1(19) . . ?
C29 O9 K1 120.1(16) . . ?
C27 O9 K1 118.6(12) . . ?
C32 O10 K1 140.8(15) . . ?
C60 O11 C35 117.8(38) . . ?
C60 O11 K2 63.0(22) . . ?
C35 O11 K2 152.9(30) . . ?
C58 O16 C48 127.1(76) 5 . ?
C58 O16 K2 91.3(56) 5 . ?
C48 O16 K2 98.7(38) . . ?
C59 O17 C49 80.7(43) . . ?
C59 O17 C47 120.2(52) . . ?
C49 O17 C47 39.5(26) . . ?
C7 N1 C8 121.1(11) . . ?
C10 N2 C11 122.4(13) . . ?
C23 N3 C24 121.1(12) . . ?
C19 N4 C20 124.5(12) . . ?
C2 C1 C6 121.9(13) . . ?
C2 C1 C7 122.1(12) . . ?
C6 C1 C7 116.0(11) . . ?
O1 C2 C1 128.7(12) . . ?
O1 C2 C3 112.5(10) . . ?
C1 C2 C3 118.7(13) . . ?
O1 C2 K1 65.8(6) . . ?
C1 C2 K1 115.6(9) . . ?
C3 C2 K1 86.6(7) . . ?
O2 C3 C4 124.5(12) . . ?
O2 C3 C2 116.5(12) . . ?
C4 C3 C2 119.0(12) . . ?
O2 C3 K1 80.1(7) . . ?
C4 C3 K1 121.1(8) . . ?
C2 C3 K1 67.2(7) . . ?
C5 C4 C3 120.3(13) . . ?
C5 C4 C10 118.7(13) . . ?
C3 C4 C10 120.9(11) . . ?
C4 C5 C6 120.3(13) . . ?
C5 C6 C1 119.7(12) . . ?
O3 C7 N1 123.4(13) . . ?
O3 C7 C1 120.9(13) . . ?
N1 C7 C1 115.6(12) . . ?
N1 C8 C9 112.5(11) . . ?
O4 C10 N2 124.3(14) . . ?
O4 C10 C4 118.5(12) . . ?
N2 C10 C4 117.3(14) . . ?
C55 C11 N2 111.5(26) . . ?
C55 C11 C12 6.3(31) . . ?
N2 C11 C12 107.2(18) . . ?
C55 C12 C11 10.6(53) . . ?
C14 C13 C18 118.4(13) . . ?
C14 C13 C23 125.7(13) . . ?
C18 C13 C23 115.9(12) . . ?
O5 C14 C13 126.2(12) . . ?
O5 C14 C15 114.0(10) . . ?
C13 C14 C15 119.9(13) . . ?
O6 C15 C16 126.8(11) . . ?
O6 C15 C14 113.4(11) . . ?
C16 C15 C14 119.7(11) . . ?
C17 C16 C15 120.0(13) . . ?
C17 C16 C19 117.9(13) . . ?
C15 C16 C19 122.1(11) . . ?
C18 C17 C16 122.3(14) . . ?
C17 C18 C13 119.6(12) . . ?
O7 C19 N4 121.5(14) . . ?
O7 C19 C16 121.3(13) . . ?
N4 C19 C16 117.1(13) . . ?
N4 C20 C22 111.8(12) . . ?
O8 C23 N3 122.0(14) . . ?
O8 C23 C13 124.2(14) . . ?
N3 C23 C13 113.8(13) . . ?
O8 C23 K2 38.2(7) . . ?
N3 C23 K2 126.4(10) . . ?
C13 C23 K2 104.9(9) . . ?
C26 C24 N3 107.6(17) . . ?
C26 C24 C25 61.2(19) . . ?
N3 C24 C25 111.6(19) . . ?
C26 C25 C24 55.2(19) . . ?
C24 C26 C25 63.6(20) . . ?
C28 C27 O9 111.4(20) . . ?
C30 C29 O9 107.5(26) . . ?
C33 C32 O10 120.3(55) . . ?
C33 C32 C46 59.8(60) . . ?
O10 C32 C46 169.6(52) . . ?
C33 C32 C34 62.5(43) . . ?
O10 C32 C34 117.6(25) . . ?
C46 C32 C34 52.4(46) . . ?
C32 C33 C46 78.8(75) . . ?
C32 C33 C34 78.2(51) . . ?
C46 C33 C34 59.1(61) . . ?
C33 C34 C46 56.9(60) . . ?
C33 C34 C32 39.3(28) . . ?
C46 C34 C32 61.4(58) . . ?
C56 C35 C36 43.1(43) . . ?
C56 C35 O11 153.1(58) . . ?
C36 C35 O11 110.2(56) . . ?
C56 C36 C35 66.1(65) . . ?
C53 C37 O14 106.1(62) . . ?
C53 C37 C57 83.8(57) . . ?
O14 C37 C57 121.4(32) . . ?
C53 C37 C54 121.0(66) . . ?
O14 C37 C54 91.7(34) . . ?
C57 C37 C54 41.4(24) . . ?
C48 C45 C60 115.0(78) . . ?
C33 C46 C32 41.4(46) . . ?
C33 C46 C34 63.9(70) . . ?
C32 C46 C34 66.2(59) . . ?
C49 C47 O17 59.2(44) . . ?
C49 C47 C52 62.3(45) . . ?
O17 C47 C52 89.8(43) . . ?
C45 C48 O16 82.8(61) . . ?
C45 C48 K2 85.2(58) . . ?
O16 C48 K2 55.2(32) . . ?
C47 C49 O17 81.3(50) . . ?
C47 C49 C52 80.5(51) . . ?
O17 C49 C52 106.1(44) . . ?
C47 C49 C59 120.1(60) . . ?
O17 C49 C59 38.8(24) . . ?
C52 C49 C59 112.0(45) . . ?
C49 C52 C47 37.2(27) . . ?
C37 C53 C57 62.4(53) . . ?
C57 C54 C37 70.2(42) . . ?
C12 C55 C11 163.1(84) . . ?
C36 C56 C35 70.8(69) . . ?
C54 C57 C37 68.4(40) . . ?
C54 C57 C53 99.5(51) . . ?
C37 C57 C53 33.8(25) . . ?
O16 C58 C59 146.0(74) 5 6_556 ?
O17 C59 C49 60.5(38) . . ?
O17 C59 C58 177.6(63) . 6 ?
C49 C59 C58 118.4(48) . 6 ?
O11 C60 C45 160.9(54) . . ?
O11 C60 K2 82.4(28) . . ?
C45 C60 K2 111.6(44) . . ?

loop_
_geom_bond_atom_site_label_1
_geom_bond_atom_site_label_2
_geom_bond_distance
_geom_bond_site_symmetry_2
_geom_bond_publ_flag
Zr1 O2 2.135(7) . ?
Zr1 O2 2.135(7) 2_554 ?
Zr1 O6 2.150(7) . ?
Zr1 O6 2.150(7) 2_554 ?
Zr1 O1 2.239(8) . ?
Zr1 O1 2.240(8) 2_554 ?
Zr1 O5 2.267(7) . ?
Zr1 O5 2.267(7) 2_554 ?
Zr1 K1 3.836(3) . ?
Zr1 K1 3.836(3) 2_554 ?
K1 O7 2.561(10) 5 ?
K1 O10 2.670(12) . ?
K1 O1 2.774(8) . ?
K1 O9 2.82(2) . ?
K1 O6 2.967(8) . ?
K1 C2 3.039(12) . ?
K1 C3 3.290(13) . ?
K1 O2 3.334(9) . ?
K2 O4 2.521(10) 8_455 ?
K2 C60 2.57(5) . ?
K2 O8 2.667(11) . ?
K2 O3 2.696(9) 2_554 ?
K2 O16 2.86(6) . ?
K2 O11 2.86(4) . ?
K2 C48 3.45(6) . ?
K2 C23 3.51(2) . ?
O1 C2 1.307(14) . ?
O2 C3 1.346(14) . ?
O3 C7 1.228(14) . ?
O3 K2 2.696(9) 2_554 ?
O4 C10 1.25(2) . ?
O4 K2 2.521(10) 8_556 ?
O5 C14 1.330(14) . ?
O6 C15 1.353(12) . ?
O7 C19 1.24(2) . ?
O7 K1 2.561(10) 5 ?
O8 C23 1.216(15) . ?
O9 C29 1.48(3) . ?
O9 C27 1.63(2) . ?
O10 C32 1.40(3) . ?
O11 C60 1.64(6) . ?
O11 C35 1.70(6) . ?
O14 C37 1.42(4) . ?
O16 C58 1.31(8) 5 ?
O16 C48 1.54(7) . ?
O17 C59 0.98(5) . ?
O17 C49 1.36(5) . ?
O17 C47 1.57(6) . ?
N1 C7 1.34(2) . ?
N1 C8 1.47(2) . ?
N2 C10 1.29(2) . ?
N2 C11 1.47(2) . ?
N3 C23 1.31(2) . ?
N3 C24 1.51(2) . ?
N4 C19 1.316(15) . ?
N4 C20 1.43(2) . ?
C1 C2 1.36(2) . ?
C1 C6 1.43(2) . ?
C1 C7 1.51(2) . ?
C2 C3 1.46(2) . ?
C3 C4 1.43(2) . ?
C4 C5 1.38(2) . ?
C4 C10 1.52(2) . ?
C5 C6 1.40(2) . ?
C8 C9 1.51(2) . ?
C11 C55 1.21(5) . ?
C11 C12 1.90(5) . ?
C12 C55 0.72(6) . ?
C13 C14 1.36(2) . ?
C13 C18 1.45(2) . ?
C13 C23 1.49(2) . ?
C14 C15 1.45(2) . ?
C15 C16 1.37(2) . ?
C16 C17 1.36(2) . ?
C16 C19 1.51(2) . ?
C17 C18 1.36(2) . ?
C20 C22 1.50(2) . ?
C24 C26 1.43(3) . ?
C24 C25 1.56(4) . ?
C25 C26 1.53(4) . ?
C27 C28 1.42(3) . ?
C29 C30 1.31(4) . ?
C32 C33 0.98(6) . ?
C32 C46 1.46(12) . ?
C32 C34 1.52(5) . ?
C33 C46 1.29(13) . ?
C33 C34 1.38(7) . ?
C34 C46 1.32(12) . ?
C35 C56 1.48(8) . ?
C35 C36 1.53(9) . ?
C36 C56 1.11(10) . ?
C37 C53 0.93(7) . ?
C37 C57 1.48(5) . ?
C37 C54 1.46(6) . ?
C45 C48 1.31(9) . ?
C45 C60 1.72(10) . ?
C47 C49 1.01(6) . ?
C47 C52 1.65(7) . ?
C49 C52 1.48(7) . ?
C49 C59 1.54(6) . ?
C53 C57 1.66(8) . ?
C54 C57 1.04(5) . ?
C58 O16 1.31(8) 5 ?
C58 C59 1.74(8) 6_556 ?
C59 C58 1.74(8) 6 ?
